data_7702721
loop_
_publ_author_name
'Adams, Harry'
'Bradshaw, Darren'
'Fenton, David E.'

_publ_section_title
;
 A new carbonate bridged tetranuclear zinc(ii) complex of an asymmetric
 tetrapodal compartmental ligand
;
_journal_issue 23
_journal_name_full 'Journal of the Chemical Society, Dalton Transactions'
_journal_page_first 3407
_journal_paper_doi 10.1039/b108432c
_journal_year 2001
_chemical_formula_sum 'C74 H94 B2 F8 N10 O16 Zn4'
_chemical_formula_weight 1814.69
_space_group_IT_number 14
_space_group_name_Hall '-P 2ybc'
_space_group_name_H-M_alt 'P 1 21/c 1'
_symmetry_cell_setting monoclinic
_symmetry_space_group_name_H-M 'P 1 21/c 1'
_atom_sites_solution_hydrogens geom
_atom_sites_solution_primary direct
_atom_sites_solution_secondary difmap
_cell_angle_alpha 90.00
_cell_angle_beta 104.467(3)
_cell_angle_gamma 90.00
_cell_formula_units_Z 4
_cell_length_a 17.917(3)
_cell_length_b 16.457(3)
_cell_length_c 29.134(4)
_cell_measurement_reflns_used 37
_cell_measurement_temperature 150(2)
_cell_volume 8318(2)
_computing_cell_refinement 'Bruker SMART'
_computing_data_collection 'Bruker SMART'
_computing_data_reduction 'Bruker SHELXTL'
_computing_molecular_graphics 'Bruker SHELXTL'
_computing_publication_material 'Bruker SHELXTL'
_computing_structure_refinement 'SHELXL-97 (Sheldrick, 1997)'
_computing_structure_solution 'SHELXS-97 (Sheldrick, 1990)'
_diffrn_ambient_temperature 150(2)
_diffrn_measured_fraction_theta_full 0.950
_diffrn_measured_fraction_theta_max 0.950
_diffrn_measurement_device_type 'CCD area detector'
_diffrn_measurement_method 'phi and omega scans'
_diffrn_radiation_monochromator graphite
_diffrn_radiation_source 'fine-focus sealed tube'
_diffrn_radiation_type MoK\a
_diffrn_radiation_wavelength 0.71073
_diffrn_reflns_av_R_equivalents 0.1240
_diffrn_reflns_av_sigmaI/netI 0.1506
_diffrn_reflns_limit_h_max 23
_diffrn_reflns_limit_h_min -23
_diffrn_reflns_limit_k_max 15
_diffrn_reflns_limit_k_min -21
_diffrn_reflns_limit_l_max 38
_diffrn_reflns_limit_l_min -35
_diffrn_reflns_number 51931
_diffrn_reflns_theta_full 28.36
_diffrn_reflns_theta_max 28.36
_diffrn_reflns_theta_min 1.43
_exptl_absorpt_coefficient_mu 1.226
_exptl_absorpt_correction_T_max 0.8569
_exptl_absorpt_correction_T_min 0.7658
_exptl_absorpt_correction_type empirical
_exptl_crystal_colour Colourless
_exptl_crystal_density_diffrn 1.449
_exptl_crystal_density_method 'not measured'
_exptl_crystal_description Block
_exptl_crystal_F_000 3752
_exptl_crystal_size_max 0.23
_exptl_crystal_size_mid 0.15
_exptl_crystal_size_min 0.13
_refine_diff_density_max 1.605
_refine_diff_density_min -0.891
_refine_diff_density_rms 0.148
_refine_ls_extinction_method none
_refine_ls_goodness_of_fit_ref 0.977
_refine_ls_hydrogen_treatment mixed
_refine_ls_matrix_type full
_refine_ls_number_parameters 1007
_refine_ls_number_reflns 19741
_refine_ls_number_restraints 39
_refine_ls_restrained_S_all 0.977
_refine_ls_R_factor_all 0.1561
_refine_ls_R_factor_gt 0.0772
_refine_ls_shift/su_max 0.001
_refine_ls_shift/su_mean 0.000
_refine_ls_structure_factor_coef Fsqd
_refine_ls_weighting_details 'calc w=1/[\s^2^(Fo^2^)+(0.1254P)^2^+0.0000P] where P=(Fo^2^+2Fc^2^)/3'
_refine_ls_weighting_scheme calc
_refine_ls_wR_factor_gt 0.1954
_refine_ls_wR_factor_ref 0.2352
_reflns_number_gt 10480
_reflns_number_total 19741
_reflns_threshold_expression >2sigma(I)
_cod_data_source_file b108432c.txt
_cod_data_source_block ifn199m
_cod_depositor_comments
;
The following automatic conversions were performed:

data item '_exptl_absorpt_correction_type' value 'Empirical' was
changed to 'empirical' in accordance with the
/home/saulius/struct/COD-crude-data/automatic-downloads/DataCite-retrospective/RSC/depositions/lib/dictionaries/cif_core.dic
dictionary named 'cif_core.dic' version 2.4.2 last updated on
2011-04-26.

data item '_symmetry_cell_setting' value 'Monoclinic' was changed to
'monoclinic' in accordance with the
/home/saulius/struct/COD-crude-data/automatic-downloads/DataCite-retrospective/RSC/depositions/lib/dictionaries/cif_core.dic
dictionary named 'cif_core.dic' version 2.4.2 last updated on
2011-04-26.

Automatic conversion script
Id: cif_fix_values 6909 2019-04-08 15:41:33Z antanas 
;
_cod_original_sg_symbol_H-M P2(1)/c
_cod_database_code 7702721

loop_
_symmetry_equiv_pos_as_xyz
'x, y, z'
'-x, y+1/2, -z+1/2'
'-x, -y, -z'
'x, -y-1/2, z-1/2'

loop_
_atom_site_label
_atom_site_type_symbol
_atom_site_fract_x
_atom_site_fract_y
_atom_site_fract_z
_atom_site_U_iso_or_equiv
_atom_site_adp_type
_atom_site_occupancy
_atom_site_symmetry_multiplicity
_atom_site_calc_flag
_atom_site_refinement_flags
_atom_site_disorder_assembly
_atom_site_disorder_group
Zn1 Zn 0.10824(4) 0.61676(4) 0.22431(3) 0.02193(17) Uani 1 1 d . . .
Zn1A Zn 0.42411(4) 0.61817(4) 0.31673(3) 0.02436(18) Uani 1 1 d . . .
Zn2 Zn 0.20968(4) 0.42953(4) 0.23364(3) 0.02118(17) Uani 1 1 d . . .
Zn2A Zn 0.28636(3) 0.48345(4) 0.33438(3) 0.02136(17) Uani 1 1 d . . .
O1 O 0.1255(2) 0.5039(2) 0.20285(15) 0.0238(9) Uani 1 1 d . . .
O2 O 0.3170(2) 0.4510(3) 0.27270(15) 0.0255(10) Uani 1 1 d . . .
O1A O 0.3885(2) 0.5403(2) 0.35961(15) 0.0242(9) Uani 1 1 d . . .
O2A O 0.1836(2) 0.4310(3) 0.29793(15) 0.0253(9) Uani 1 1 d . . .
O3 O 0.3283(2) 0.6676(3) 0.27845(17) 0.0326(11) Uani 1 1 d . . .
O4 O 0.2342(2) 0.5869(2) 0.29161(16) 0.0266(10) Uani 1 1 d . . .
O5 O 0.2102(2) 0.6715(3) 0.23167(16) 0.0297(10) Uani 1 1 d . . .
N1 N -0.0179(3) 0.5785(3) 0.21212(18) 0.0229(11) Uani 1 1 d . . .
N2 N 0.0721(3) 0.6773(3) 0.27835(18) 0.0241(11) Uani 1 1 d . . .
N3 N 0.0594(3) 0.6698(3) 0.15841(19) 0.0244(11) Uani 1 1 d . . .
N4 N 0.2469(3) 0.4202(3) 0.16765(19) 0.0240(11) Uani 1 1 d . . .
N5 N 0.2138(3) 0.3040(3) 0.22659(18) 0.0242(11) Uani 1 1 d . . .
N1A N 0.5450(3) 0.5771(3) 0.3527(2) 0.0270(12) Uani 1 1 d . . .
N2A N 0.4728(3) 0.5993(3) 0.2604(2) 0.0314(13) Uani 1 1 d . . .
N3A N 0.4649(3) 0.7202(3) 0.35818(19) 0.0272(12) Uani 1 1 d . . .
N4A N 0.2426(3) 0.5221(3) 0.39254(18) 0.0244(11) Uani 1 1 d . . .
N5A N 0.3015(3) 0.3700(3) 0.37856(19) 0.0267(12) Uani 1 1 d . . .
C1 C 0.0811(3) 0.4819(3) 0.1595(2) 0.0234(13) Uani 1 1 d . . .
C2 C 0.1152(3) 0.4647(4) 0.1227(2) 0.0267(14) Uani 1 1 d . . .
C3 C 0.0695(4) 0.4410(4) 0.0784(2) 0.0318(15) Uani 1 1 d . . .
H3 H 0.0934 0.4284 0.0536 0.048 Uiso 1 1 calc R . .
C4 C -0.0101(4) 0.4357(4) 0.0701(2) 0.0318(15) Uani 1 1 d . . .
C5 C -0.0438(3) 0.4575(4) 0.1068(2) 0.0254(14) Uani 1 1 d . . .
H5 H -0.0984 0.4579 0.1012 0.038 Uiso 1 1 calc R . .
C6 C 0.0013(3) 0.4785(4) 0.1515(2) 0.0249(13) Uani 1 1 d . . .
C7 C -0.0594(4) 0.4104(5) 0.0225(3) 0.0459(19) Uani 1 1 d . . .
H7A H -0.0619 0.3509 0.0208 0.069 Uiso 1 1 calc R . .
H7B H -0.0369 0.4312 -0.0025 0.069 Uiso 1 1 calc R . .
H7C H -0.1114 0.4324 0.0183 0.069 Uiso 1 1 calc R . .
C8 C -0.0340(3) 0.4947(4) 0.1929(2) 0.0242(13) Uani 1 1 d . . .
H8A H -0.0905 0.4866 0.1825 0.036 Uiso 1 1 calc R . .
H8B H -0.0132 0.4550 0.2185 0.036 Uiso 1 1 calc R . .
C9 C -0.0348(3) 0.5833(4) 0.2586(2) 0.0257(14) Uani 1 1 d . . .
H9A H -0.0176 0.5325 0.2763 0.039 Uiso 1 1 calc R . .
H9B H -0.0912 0.5881 0.2543 0.039 Uiso 1 1 calc R . .
C10 C 0.0045(3) 0.6546(4) 0.2872(2) 0.0247(13) Uani 1 1 d . . .
C11 C -0.0246(4) 0.6937(4) 0.3209(2) 0.0328(15) Uani 1 1 d . . .
H11 H -0.0721 0.6769 0.3267 0.049 Uiso 1 1 calc R . .
C12 C 0.0160(4) 0.7572(4) 0.3460(3) 0.0367(17) Uani 1 1 d . . .
H12 H -0.0034 0.7847 0.3693 0.055 Uiso 1 1 calc R . .
C13 C 0.0850(4) 0.7809(4) 0.3372(3) 0.0334(16) Uani 1 1 d . . .
H13 H 0.1138 0.8247 0.3541 0.050 Uiso 1 1 calc R . .
C14 C 0.1108(3) 0.7394(4) 0.3034(2) 0.0276(14) Uani 1 1 d . . .
H14 H 0.1584 0.7554 0.2974 0.041 Uiso 1 1 calc R . .
C15 C -0.0608(3) 0.6399(4) 0.1792(2) 0.0245(14) Uani 1 1 d . . .
H15A H -0.0704 0.6878 0.1975 0.037 Uiso 1 1 calc R . .
H15B H -0.1114 0.6172 0.1624 0.037 Uiso 1 1 calc R . .
C16 C -0.0188(3) 0.6665(4) 0.1437(2) 0.0282(14) Uani 1 1 d . . .
C17 C -0.0548(4) 0.6914(4) 0.0978(3) 0.0384(18) Uani 1 1 d . . .
H17 H -0.1094 0.6894 0.0871 0.058 Uiso 1 1 calc R . .
C18 C -0.0120(4) 0.7191(5) 0.0674(3) 0.048(2) Uani 1 1 d . . .
H18 H -0.0367 0.7356 0.0360 0.072 Uiso 1 1 calc R . .
C19 C 0.0670(4) 0.7222(5) 0.0835(3) 0.0436(19) Uani 1 1 d . . .
H19 H 0.0977 0.7418 0.0636 0.065 Uiso 1 1 calc R . .
C20 C 0.1013(4) 0.6966(4) 0.1291(2) 0.0318(15) Uani 1 1 d . . .
H20 H 0.1559 0.6979 0.1399 0.048 Uiso 1 1 calc R . .
C21 C 0.2013(3) 0.4758(4) 0.1302(2) 0.0248(13) Uani 1 1 d . . .
H21A H 0.2154 0.4654 0.1000 0.037 Uiso 1 1 calc R . .
H21B H 0.2150 0.5328 0.1395 0.037 Uiso 1 1 calc R . .
C22 C 0.2375(3) 0.3347(4) 0.1502(2) 0.0264(14) Uani 1 1 d . . .
H22A H 0.2815 0.3202 0.1370 0.040 Uiso 1 1 calc R . .
H22B H 0.1898 0.3304 0.1244 0.040 Uiso 1 1 calc R . .
C23 C 0.2335(3) 0.2758(4) 0.1889(2) 0.0216(13) Uani 1 1 d . . .
C24 C 0.2479(3) 0.1928(4) 0.1835(3) 0.0284(15) Uani 1 1 d . . .
H24 H 0.2595 0.1730 0.1554 0.043 Uiso 1 1 calc R . .
C25 C 0.2446(3) 0.1405(4) 0.2204(3) 0.0331(16) Uani 1 1 d . . .
H25 H 0.2543 0.0841 0.2179 0.050 Uiso 1 1 calc R . .
C26 C 0.2272(3) 0.1713(4) 0.2609(3) 0.0318(16) Uani 1 1 d . . .
H26 H 0.2268 0.1367 0.2870 0.048 Uiso 1 1 calc R . .
C27 C 0.2106(3) 0.2525(4) 0.2627(2) 0.0249(14) Uani 1 1 d . . .
H27 H 0.1964 0.2733 0.2897 0.037 Uiso 1 1 calc R . .
C28 C 0.3297(3) 0.4474(4) 0.1772(2) 0.0251(14) Uani 1 1 d . . .
H28A H 0.3476 0.4404 0.1479 0.038 Uiso 1 1 calc R . .
H28B H 0.3325 0.5060 0.1851 0.038 Uiso 1 1 calc R . .
C29 C 0.3828(3) 0.4019(4) 0.2167(2) 0.0275(14) Uani 1 1 d . . .
C30 C 0.4457(3) 0.3586(4) 0.2079(3) 0.0335(16) Uani 1 1 d . . .
H30 H 0.4504 0.3537 0.1763 0.050 Uiso 1 1 calc R . .
C31 C 0.5003(4) 0.3232(4) 0.2440(3) 0.0389(18) Uani 1 1 d . . .
H31 H 0.5419 0.2937 0.2373 0.058 Uiso 1 1 calc R . .
C32 C 0.4938(4) 0.3311(4) 0.2903(3) 0.0394(18) Uani 1 1 d . . .
H32 H 0.5312 0.3068 0.3155 0.059 Uiso 1 1 calc R . .
C33 C 0.4330(3) 0.3743(4) 0.3000(2) 0.0300(15) Uani 1 1 d . . .
H33 H 0.4297 0.3801 0.3319 0.045 Uiso 1 1 calc R . .
C34 C 0.3762(3) 0.4099(4) 0.2631(2) 0.0268(14) Uani 1 1 d . . .
C1A C 0.4155(3) 0.5638(4) 0.4055(2) 0.0245(14) Uani 1 1 d . . .
C2A C 0.3672(3) 0.5926(4) 0.4320(2) 0.0277(14) Uani 1 1 d . . .
C3A C 0.3981(4) 0.6205(4) 0.4779(2) 0.0327(15) Uani 1 1 d . . .
H3A H 0.3644 0.6400 0.4959 0.049 Uiso 1 1 calc R . .
C4A C 0.4771(4) 0.6206(4) 0.4979(2) 0.0327(16) Uani 1 1 d . . .
C5A C 0.5250(3) 0.5905(4) 0.4710(2) 0.0308(16) Uani 1 1 d . . .
H5A H 0.5791 0.5899 0.4844 0.046 Uiso 1 1 calc R . .
C6A C 0.4965(3) 0.5610(4) 0.4250(2) 0.0275(15) Uani 1 1 d . . .
C7A C 0.5112(4) 0.6522(5) 0.5470(3) 0.0440(19) Uani 1 1 d . . .
H7A1 H 0.5390 0.6084 0.5669 0.066 Uiso 1 1 calc R . .
H7A2 H 0.4698 0.6723 0.5605 0.066 Uiso 1 1 calc R . .
H7A3 H 0.5469 0.6967 0.5455 0.066 Uiso 1 1 calc R . .
C8A C 0.5473(3) 0.5274(4) 0.3957(2) 0.0309(15) Uani 1 1 d . . .
H8A1 H 0.6010 0.5250 0.4154 0.046 Uiso 1 1 calc R . .
H8A2 H 0.5308 0.4713 0.3860 0.046 Uiso 1 1 calc R . .
C9A C 0.5752(4) 0.5311(4) 0.3173(3) 0.0339(16) Uani 1 1 d . . .
H9A1 H 0.5639 0.4726 0.3197 0.051 Uiso 1 1 calc R . .
H9A2 H 0.6319 0.5376 0.3245 0.051 Uiso 1 1 calc R . .
C10A C 0.5400(4) 0.5599(4) 0.2676(3) 0.0325(16) Uani 1 1 d . . .
C11A C 0.5740(4) 0.5440(5) 0.2309(3) 0.0428(18) Uani 1 1 d . . .
H11A H 0.6218 0.5160 0.2368 0.064 Uiso 1 1 calc R . .
C12A C 0.5384(5) 0.5691(5) 0.1859(3) 0.053(2) Uani 1 1 d . . .
H12A H 0.5607 0.5581 0.1603 0.080 Uiso 1 1 calc R . .
C13A C 0.4700(5) 0.6103(5) 0.1786(3) 0.049(2) Uani 1 1 d . . .
H13A H 0.4448 0.6288 0.1477 0.073 Uiso 1 1 calc R . .
C14A C 0.4378(4) 0.6248(4) 0.2159(3) 0.0392(17) Uani 1 1 d . . .
H14A H 0.3902 0.6532 0.2105 0.059 Uiso 1 1 calc R . .
C15A C 0.5876(3) 0.6544(4) 0.3651(3) 0.0300(15) Uani 1 1 d . . .
H15C H 0.6038 0.6747 0.3370 0.045 Uiso 1 1 calc R . .
H15D H 0.6347 0.6443 0.3906 0.045 Uiso 1 1 calc R . .
C16A C 0.5399(3) 0.7182(4) 0.3811(2) 0.0280(15) Uani 1 1 d . . .
C17A C 0.5715(4) 0.7759(4) 0.4155(3) 0.0320(16) Uani 1 1 d . . .
H17A H 0.6242 0.7728 0.4323 0.048 Uiso 1 1 calc R . .
C18A C 0.5257(4) 0.8369(5) 0.4247(3) 0.046(2) Uani 1 1 d . . .
H18A H 0.5469 0.8774 0.4474 0.069 Uiso 1 1 calc R . .
C19A C 0.4477(4) 0.8400(5) 0.4008(3) 0.0438(19) Uani 1 1 d . . .
H19A H 0.4151 0.8816 0.4073 0.066 Uiso 1 1 calc R . .
C20A C 0.4194(4) 0.7805(4) 0.3675(3) 0.0339(16) Uani 1 1 d . . .
H20A H 0.3666 0.7820 0.3506 0.051 Uiso 1 1 calc R . .
C21A C 0.2808(3) 0.6001(4) 0.4103(2) 0.0259(14) Uani 1 1 d . . .
H21C H 0.2562 0.6225 0.4344 0.039 Uiso 1 1 calc R . .
H21D H 0.2722 0.6392 0.3837 0.039 Uiso 1 1 calc R . .
C22A C 0.2543(4) 0.4610(4) 0.4320(2) 0.0353(17) Uani 1 1 d . . .
H22C H 0.2073 0.4585 0.4441 0.053 Uiso 1 1 calc R . .
H22D H 0.2976 0.4787 0.4584 0.053 Uiso 1 1 calc R . .
C23A C 0.2716(3) 0.3761(4) 0.4155(3) 0.0347(17) Uani 1 1 d . . .
C24A C 0.2609(5) 0.3078(5) 0.4423(3) 0.055(2) Uani 1 1 d . . .
H24A H 0.2406 0.3141 0.4693 0.082 Uiso 1 1 calc R . .
C25A C 0.2799(5) 0.2331(6) 0.4293(4) 0.069(3) Uani 1 1 d . . .
H25A H 0.2724 0.1862 0.4467 0.103 Uiso 1 1 calc R . .
C26A C 0.3099(4) 0.2261(5) 0.3907(4) 0.054(2) Uani 1 1 d . . .
H26A H 0.3241 0.1744 0.3811 0.081 Uiso 1 1 calc R . .
C27A C 0.3193(3) 0.2944(4) 0.3660(3) 0.0372(18) Uani 1 1 d . . .
H27A H 0.3392 0.2886 0.3388 0.056 Uiso 1 1 calc R . .
C28A C 0.1585(3) 0.5385(4) 0.3725(2) 0.0288(15) Uani 1 1 d . . .
H28C H 0.1535 0.5803 0.3475 0.043 Uiso 1 1 calc R . .
H28D H 0.1377 0.5622 0.3980 0.043 Uiso 1 1 calc R . .
C29A C 0.1085(3) 0.4677(4) 0.3518(2) 0.0246(13) Uani 1 1 d . . .
C30A C 0.0430(3) 0.4520(4) 0.3689(2) 0.0322(15) Uani 1 1 d . . .
H30A H 0.0363 0.4798 0.3961 0.048 Uiso 1 1 calc R . .
C31A C -0.0122(3) 0.3958(5) 0.3460(3) 0.0403(19) Uani 1 1 d . . .
H31A H -0.0565 0.3862 0.3576 0.061 Uiso 1 1 calc R . .
C32A C -0.0031(3) 0.3547(4) 0.3072(3) 0.0321(16) Uani 1 1 d . . .
H32A H -0.0415 0.3174 0.2914 0.048 Uiso 1 1 calc R . .
C33A C 0.0628(3) 0.3673(4) 0.2907(2) 0.0253(14) Uani 1 1 d . . .
H33A H 0.0691 0.3380 0.2638 0.038 Uiso 1 1 calc R . .
C34A C 0.1200(3) 0.4227(4) 0.3134(2) 0.0213(13) Uani 1 1 d . . .
C35 C 0.2594(3) 0.6399(4) 0.2683(2) 0.0230(13) Uani 1 1 d . . .
B1 B -0.1620(5) 0.7888(7) -0.0456(4) 0.052(3) Uani 1 1 d . . .
F1 F -0.1180(3) 0.7857(4) -0.0774(2) 0.0841(19) Uani 1 1 d . . .
F2 F -0.1616(3) 0.7151(3) -0.0230(2) 0.089(2) Uani 1 1 d . . .
F3 F -0.1346(3) 0.8493(3) -0.01126(19) 0.0734(16) Uani 1 1 d . . .
F4 F -0.2376(3) 0.8072(4) -0.06834(18) 0.0722(16) Uani 1 1 d . . .
C1S C 0.2536(7) 0.8100(6) 0.4544(4) 0.092(4) Uani 1 1 d D . .
H1S1 H 0.2253 0.8601 0.4484 0.138 Uiso 1 1 d R . .
H1S2 H 0.2418 0.7774 0.4262 0.138 Uiso 1 1 d R . .
H1S3 H 0.3078 0.8215 0.4633 0.138 Uiso 1 1 d R . .
C3S C 0.3201(7) 0.8343(6) 0.1035(5) 0.105(4) Uani 1 1 d D . .
H3S1 H 0.2673 0.8396 0.0860 0.157 Uiso 1 1 d R . .
H3S2 H 0.3524 0.8305 0.0818 0.157 Uiso 1 1 d R . .
H3S3 H 0.3348 0.8810 0.1235 0.157 Uiso 1 1 d R . .
C4S C 0.1573(6) 0.0043(12) 0.1246(8) 0.199(10) Uani 1 1 d D . .
H4S1 H 0.1493 -0.0184 0.1533 0.298 Uiso 1 1 d R . .
H4S2 H 0.1374 -0.0322 0.0987 0.298 Uiso 1 1 d R . .
H4S3 H 0.1311 0.0556 0.1183 0.298 Uiso 1 1 d R . .
O1S O 0.2334(6) 0.7675(6) 0.4916(3) 0.129(4) Uani 1 1 d D . .
H1S H 0.2524 0.7973 0.5222 0.155 Uiso 1 1 d R . .
O3S O 0.3294(5) 0.7630(5) 0.1311(4) 0.134(4) Uani 1 1 d D . .
H3S H 0.3069 0.7682 0.1523 0.161 Uiso 1 1 d R . .
O4S O 0.2373(5) 0.0157(6) 0.1310(5) 0.151(4) Uani 1 1 d D . .
H4S H 0.2477 0.0205 0.1053 0.181 Uiso 1 1 d R . .
C5S C 0.473(2) 0.8501(11) 0.5427(12) 0.340(19) Uiso 1 1 d D . .
H5S1 H 0.5266 0.8596 0.5447 0.510 Uiso 1 1 d R . .
H5S2 H 0.4471 0.8361 0.5107 0.510 Uiso 1 1 d R . .
H5S3 H 0.4679 0.8063 0.5635 0.510 Uiso 1 1 d R . .
O5S O 0.4571(8) 0.9336(10) 0.5455(5) 0.197(6) Uiso 1 1 d D . .
H5S H 0.4152 0.9385 0.5518 0.236 Uiso 1 1 d R . .
C6S C 0.0661(7) 0.6375(12) 0.4752(7) 0.177(8) Uiso 1 1 d D . .
H6S1 H 0.0434 0.6324 0.5016 0.266 Uiso 1 1 d R . .
H6S2 H 0.0480 0.5941 0.4531 0.266 Uiso 1 1 d R . .
H6S3 H 0.0517 0.6887 0.4598 0.266 Uiso 1 1 d R . .
O6S O 0.1474(6) 0.6318(7) 0.4893(4) 0.153(4) Uiso 1 1 d D . .
H6S H 0.1658 0.6774 0.4947 0.184 Uiso 1 1 d R . .
O2W O 0.2401(8) 0.0063(8) 0.0415(5) 0.174(5) Uani 1 1 d . . .
O3WA O 0.2925(13) 0.8560(13) 0.5835(8) 0.093(4) Uiso 0.404(9) 1 d PU A 1
O3WB O 0.2494(8) 0.8558(8) 0.5693(5) 0.088(4) Uiso 0.596(9) 1 d PU A 2
O5WA O 0.2694(8) 0.8685(9) 0.2272(5) 0.055(3) Uiso 0.404(9) 1 d PU A 1
O5WB O 0.2591(5) 0.8023(6) 0.1956(4) 0.055(2) Uiso 0.596(9) 1 d PU A 2
O6WA O 0.2841(10) 1.0460(11) 0.5037(7) 0.161(8) Uiso 0.686(15) 1 d P B 1
O6WB O 0.3290(9) 0.9939(9) 0.5549(6) 0.039(5) Uiso 0.314(15) 1 d P B 2
B2A B 0.2756(4) -0.0186(4) 0.3607(4) 0.068(4) Uiso 0.68(3) 1 d PDU C 1
B2B B 0.2534(8) -0.0176(4) 0.3450(4) 0.069(5) Uiso 0.32(3) 1 d PDU C 2
F5A F 0.2696(9) 0.0090(8) 0.3150(5) 0.111(3) Uiso 0.585(9) 1 d PDU C 1
F5B F 0.2171(10) -0.0073(10) 0.2974(5) 0.093(4) Uiso 0.415(9) 1 d PDU C 2
F6A F 0.3451(5) 0.0046(6) 0.3908(4) 0.075(3) Uiso 0.585(9) 1 d PDU C 1
F6B F 0.3304(8) -0.0151(10) 0.3441(7) 0.097(4) Uiso 0.415(9) 1 d PDU C 2
F7 F 0.2222(3) 0.0297(5) 0.3749(3) 0.136(3) Uani 1 1 d D . .
F8 F 0.2496(4) -0.0981(4) 0.3581(3) 0.123(3) Uani 1 1 d D . .

loop_
_atom_site_aniso_label
_atom_site_aniso_U_11
_atom_site_aniso_U_22
_atom_site_aniso_U_33
_atom_site_aniso_U_23
_atom_site_aniso_U_13
_atom_site_aniso_U_12
Zn1 0.0175(3) 0.0250(4) 0.0199(4) -0.0008(3) -0.0018(3) 0.0029(3)
Zn1A 0.0161(3) 0.0279(4) 0.0269(4) 0.0012(3) 0.0011(3) -0.0015(3)
Zn2 0.0181(3) 0.0227(3) 0.0198(4) 0.0001(3) -0.0009(3) 0.0032(3)
Zn2A 0.0156(3) 0.0260(4) 0.0195(4) 0.0002(3) -0.0013(3) -0.0006(3)
O1 0.0208(18) 0.025(2) 0.019(2) -0.0049(17) -0.0065(17) 0.0079(16)
O2 0.0135(17) 0.034(2) 0.026(3) -0.0047(19) -0.0001(17) 0.0043(17)
O1A 0.0191(18) 0.032(2) 0.018(2) -0.0018(18) -0.0025(17) 0.0002(17)
O2A 0.0191(18) 0.034(2) 0.021(2) 0.0016(18) 0.0022(17) -0.0029(17)
O3 0.0171(19) 0.033(2) 0.040(3) 0.004(2) -0.0082(19) -0.0043(18)
O4 0.0219(19) 0.027(2) 0.027(3) 0.0037(18) -0.0010(18) 0.0026(17)
O5 0.0228(19) 0.032(2) 0.028(3) 0.0031(19) -0.0053(18) -0.0037(18)
N1 0.021(2) 0.025(3) 0.020(3) 0.001(2) 0.000(2) 0.006(2)
N2 0.020(2) 0.025(3) 0.023(3) -0.001(2) -0.003(2) 0.008(2)
N3 0.020(2) 0.026(3) 0.024(3) 0.003(2) -0.001(2) 0.004(2)
N4 0.022(2) 0.024(3) 0.024(3) -0.002(2) 0.001(2) 0.000(2)
N5 0.021(2) 0.026(3) 0.022(3) -0.003(2) -0.001(2) -0.002(2)
N1A 0.021(2) 0.027(3) 0.034(3) -0.003(2) 0.011(2) 0.000(2)
N2A 0.031(3) 0.029(3) 0.037(4) -0.003(2) 0.013(3) -0.006(2)
N3A 0.022(2) 0.032(3) 0.025(3) 0.004(2) 0.001(2) 0.000(2)
N4A 0.016(2) 0.035(3) 0.018(3) 0.003(2) -0.002(2) -0.002(2)
N5A 0.022(2) 0.029(3) 0.022(3) 0.006(2) -0.007(2) -0.006(2)
C1 0.027(3) 0.023(3) 0.015(3) 0.003(2) -0.006(2) 0.002(2)
C2 0.028(3) 0.024(3) 0.022(4) 0.005(2) -0.005(3) 0.004(2)
C3 0.041(4) 0.034(4) 0.018(4) -0.001(3) 0.003(3) 0.004(3)
C4 0.041(4) 0.023(3) 0.025(4) 0.002(3) -0.004(3) 0.000(3)
C5 0.020(3) 0.027(3) 0.027(4) 0.003(3) 0.000(3) -0.002(2)
C6 0.028(3) 0.023(3) 0.019(3) 0.000(2) -0.003(2) 0.003(2)
C7 0.051(4) 0.058(5) 0.023(4) -0.010(3) -0.002(3) -0.005(4)
C8 0.020(3) 0.028(3) 0.022(3) -0.004(2) 0.000(2) 0.000(2)
C9 0.021(3) 0.027(3) 0.027(4) 0.001(3) 0.003(3) 0.005(2)
C10 0.021(3) 0.029(3) 0.021(3) 0.002(3) -0.001(2) 0.005(2)
C11 0.031(3) 0.042(4) 0.026(4) -0.001(3) 0.008(3) 0.002(3)
C12 0.039(4) 0.042(4) 0.030(4) -0.014(3) 0.009(3) 0.001(3)
C13 0.032(3) 0.029(3) 0.034(4) -0.008(3) 0.000(3) -0.004(3)
C14 0.025(3) 0.030(3) 0.023(4) 0.001(3) -0.003(3) 0.000(3)
C15 0.016(2) 0.026(3) 0.028(4) 0.001(3) -0.001(2) 0.006(2)
C16 0.029(3) 0.028(3) 0.021(4) -0.003(3) -0.006(3) 0.005(3)
C17 0.028(3) 0.049(4) 0.030(4) 0.005(3) -0.008(3) 0.003(3)
C18 0.046(4) 0.070(6) 0.024(4) 0.015(4) 0.002(3) 0.007(4)
C19 0.046(4) 0.065(5) 0.020(4) 0.008(3) 0.008(3) 0.007(4)
C20 0.026(3) 0.040(4) 0.027(4) 0.004(3) 0.002(3) 0.005(3)
C21 0.027(3) 0.029(3) 0.018(3) 0.005(2) 0.005(3) 0.007(3)
C22 0.024(3) 0.024(3) 0.030(4) -0.004(3) 0.005(3) 0.002(2)
C23 0.011(2) 0.028(3) 0.022(3) -0.002(2) -0.003(2) -0.003(2)
C24 0.018(3) 0.027(3) 0.039(4) -0.004(3) 0.005(3) 0.004(2)
C25 0.024(3) 0.025(3) 0.047(5) 0.000(3) 0.002(3) 0.007(2)
C26 0.021(3) 0.031(3) 0.041(4) 0.007(3) 0.003(3) 0.000(3)
C27 0.016(2) 0.030(3) 0.026(4) 0.001(3) -0.002(2) 0.000(2)
C28 0.017(2) 0.034(3) 0.024(4) -0.002(3) 0.003(2) 0.002(2)
C29 0.018(3) 0.028(3) 0.035(4) -0.005(3) 0.003(3) -0.001(2)
C30 0.025(3) 0.035(4) 0.042(5) -0.007(3) 0.011(3) -0.001(3)
C31 0.024(3) 0.036(4) 0.055(5) -0.007(3) 0.008(3) 0.010(3)
C32 0.024(3) 0.036(4) 0.051(5) 0.002(3) -0.004(3) 0.010(3)
C33 0.022(3) 0.035(4) 0.030(4) -0.003(3) 0.000(3) 0.007(3)
C34 0.021(3) 0.024(3) 0.032(4) -0.002(3) 0.000(3) -0.001(2)
C1A 0.018(3) 0.027(3) 0.023(4) 0.005(3) -0.006(2) 0.000(2)
C2A 0.025(3) 0.029(3) 0.024(4) 0.000(3) -0.004(3) -0.004(3)
C3A 0.029(3) 0.043(4) 0.022(4) 0.000(3) -0.001(3) -0.007(3)
C4A 0.027(3) 0.040(4) 0.023(4) 0.004(3) -0.008(3) -0.010(3)
C5A 0.022(3) 0.033(3) 0.031(4) 0.010(3) -0.005(3) -0.006(3)
C6A 0.017(3) 0.030(3) 0.031(4) 0.010(3) -0.001(3) -0.001(2)
C7A 0.037(4) 0.063(5) 0.026(4) 0.001(3) -0.003(3) -0.013(4)
C8A 0.024(3) 0.033(4) 0.032(4) 0.008(3) 0.000(3) 0.004(3)
C9A 0.029(3) 0.034(4) 0.041(5) -0.005(3) 0.014(3) 0.001(3)
C10A 0.027(3) 0.036(4) 0.037(4) -0.009(3) 0.012(3) -0.010(3)
C11A 0.043(4) 0.045(4) 0.045(5) -0.010(4) 0.018(4) -0.011(3)
C12A 0.067(5) 0.057(5) 0.042(5) -0.019(4) 0.025(4) -0.009(4)
C13A 0.061(5) 0.052(5) 0.033(5) -0.002(4) 0.014(4) -0.004(4)
C14A 0.049(4) 0.034(4) 0.033(4) 0.000(3) 0.006(3) -0.001(3)
C15A 0.015(3) 0.031(3) 0.041(4) -0.005(3) 0.000(3) 0.000(2)
C16A 0.023(3) 0.026(3) 0.033(4) 0.003(3) 0.003(3) -0.005(2)
C17A 0.025(3) 0.032(3) 0.036(4) 0.002(3) 0.002(3) -0.008(3)
C18A 0.050(4) 0.036(4) 0.049(5) -0.011(4) 0.006(4) -0.007(3)
C19A 0.042(4) 0.040(4) 0.045(5) -0.005(3) 0.003(4) 0.004(3)
C20A 0.026(3) 0.030(3) 0.042(5) 0.003(3) 0.002(3) 0.009(3)
C21A 0.018(3) 0.037(4) 0.020(3) -0.004(3) -0.001(2) -0.005(2)
C22A 0.027(3) 0.053(4) 0.023(4) 0.009(3) 0.000(3) -0.011(3)
C23A 0.017(3) 0.041(4) 0.037(4) 0.013(3) -0.009(3) -0.005(3)
C24A 0.052(5) 0.059(6) 0.051(6) 0.026(4) 0.008(4) -0.003(4)
C25A 0.057(5) 0.050(5) 0.089(8) 0.045(5) -0.001(5) -0.003(4)
C26A 0.037(4) 0.040(4) 0.074(7) 0.022(4) -0.008(4) -0.001(3)
C27A 0.024(3) 0.034(4) 0.043(5) 0.008(3) -0.012(3) -0.002(3)
C28A 0.015(2) 0.040(4) 0.029(4) -0.002(3) 0.002(3) 0.000(3)
C29A 0.015(2) 0.037(3) 0.019(3) 0.002(3) -0.001(2) 0.000(2)
C30A 0.023(3) 0.046(4) 0.027(4) -0.002(3) 0.004(3) -0.003(3)
C31A 0.016(3) 0.059(5) 0.045(5) 0.008(4) 0.006(3) -0.005(3)
C32A 0.020(3) 0.035(4) 0.037(4) 0.004(3) -0.001(3) -0.007(3)
C33A 0.022(3) 0.025(3) 0.025(4) 0.002(2) -0.001(2) 0.000(2)
C34A 0.015(2) 0.028(3) 0.018(3) 0.005(2) -0.001(2) -0.001(2)
C35 0.024(3) 0.022(3) 0.023(3) 0.001(2) 0.005(2) 0.004(2)
B1 0.037(4) 0.072(7) 0.039(6) -0.014(5) -0.005(4) 0.010(5)
F1 0.052(3) 0.123(5) 0.078(4) -0.044(4) 0.017(3) -0.016(3)
F2 0.093(4) 0.062(4) 0.087(5) -0.002(3) -0.025(3) 0.005(3)
F3 0.088(4) 0.067(3) 0.052(4) -0.020(3) -0.007(3) -0.002(3)
F4 0.039(2) 0.123(5) 0.046(3) 0.003(3) -0.004(2) 0.020(3)
C1S 0.132(10) 0.070(7) 0.060(8) 0.015(6) -0.005(7) 0.013(7)
C3S 0.110(10) 0.071(8) 0.138(13) 0.016(8) 0.043(9) -0.018(7)
C4S 0.109(13) 0.23(2) 0.28(3) -0.001(19) 0.084(16) -0.084(14)
O1S 0.169(9) 0.141(9) 0.067(7) -0.003(6) 0.010(6) 0.038(7)
O3S 0.117(7) 0.091(7) 0.162(10) -0.008(7) -0.026(7) 0.004(6)
O4S 0.118(8) 0.120(9) 0.218(14) 0.001(8) 0.050(9) 0.006(6)
O2W 0.205(12) 0.168(12) 0.149(12) -0.023(8) 0.047(10) 0.044(9)
F7 0.055(4) 0.136(7) 0.198(9) -0.026(6) -0.008(5) 0.001(4)
F8 0.099(5) 0.085(5) 0.186(8) 0.083(5) 0.034(5) -0.008(4)

loop_
_atom_type_symbol
_atom_type_description
_atom_type_scat_dispersion_real
_atom_type_scat_dispersion_imag
_atom_type_scat_source
C C 0.0033 0.0016 'International Tables Vol C Tables 4.2.6.8 and 6.1.1.4'
H H 0.0000 0.0000 'International Tables Vol C Tables 4.2.6.8 and 6.1.1.4'
B B 0.0013 0.0007 'International Tables Vol C Tables 4.2.6.8 and 6.1.1.4'
N N 0.0061 0.0033 'International Tables Vol C Tables 4.2.6.8 and 6.1.1.4'
O O 0.0106 0.0060 'International Tables Vol C Tables 4.2.6.8 and 6.1.1.4'
F F 0.0171 0.0103 'International Tables Vol C Tables 4.2.6.8 and 6.1.1.4'
Zn Zn 0.2839 1.4301 'International Tables Vol C Tables 4.2.6.8 and 6.1.1.4'

loop_
_geom_angle_atom_site_label_1
_geom_angle_atom_site_label_2
_geom_angle_atom_site_label_3
_geom_angle
O5 Zn1 O1 104.01(17)
O5 Zn1 N3 94.11(18)
O1 Zn1 N3 99.32(18)
O5 Zn1 N2 98.67(19)
O1 Zn1 N2 140.66(19)
N3 Zn1 N2 110.73(19)
O5 Zn1 N1 168.99(17)
O1 Zn1 N1 85.44(16)
N3 Zn1 N1 78.58(18)
N2 Zn1 N1 76.62(18)
O5 Zn1 Zn2 86.92(13)
O1 Zn1 Zn2 26.63(10)
N3 Zn1 Zn2 121.39(14)
N2 Zn1 Zn2 127.05(13)
N1 Zn1 Zn2 103.89(12)
O5 Zn1 Zn1A 33.30(12)
O1 Zn1 Zn1A 86.44(10)
N3 Zn1 Zn1A 125.26(14)
N2 Zn1 Zn1A 95.81(12)
N1 Zn1 Zn1A 155.83(13)
Zn2 Zn1 Zn1A 62.155(16)
O3 Zn1A O1A 104.37(17)
O3 Zn1A N2A 95.4(2)
O1A Zn1A N2A 131.54(19)
O3 Zn1A N3A 97.14(19)
O1A Zn1A N3A 105.89(19)
N2A Zn1A N3A 115.1(2)
O3 Zn1A N1A 169.21(19)
O1A Zn1A N1A 86.41(17)
N2A Zn1A N1A 77.1(2)
N3A Zn1A N1A 79.42(19)
O3 Zn1A Zn2A 78.20(13)
O1A Zn1A Zn2A 31.15(11)
N2A Zn1A Zn2A 118.79(14)
N3A Zn1A Zn2A 126.14(15)
N1A Zn1A Zn2A 112.14(14)
O3 Zn1A Zn1 26.18(12)
O1A Zn1A Zn1 81.74(10)
N2A Zn1A Zn1 101.13(15)
N3A Zn1A Zn1 116.37(13)
N1A Zn1A Zn1 162.36(13)
Zn2A Zn1A Zn1 52.937(16)
O1 Zn2 O2 131.55(17)
O1 Zn2 O2A 94.90(17)
O2 Zn2 O2A 83.34(16)
O1 Zn2 N5 127.79(17)
O2 Zn2 N5 100.29(17)
O2A Zn2 N5 97.16(19)
O1 Zn2 N4 90.58(18)
O2 Zn2 N4 92.95(18)
O2A Zn2 N4 174.52(17)
N5 Zn2 N4 79.5(2)
O1 Zn2 Zn2A 111.51(12)
O2 Zn2 Zn2A 42.62(13)
O2A Zn2 Zn2A 42.57(11)
N5 Zn2 Zn2A 111.48(14)
N4 Zn2 Zn2A 134.66(12)
O1 Zn2 Zn1 27.12(11)
O2 Zn2 Zn1 106.86(12)
O2A Zn2 Zn1 80.19(12)
N5 Zn2 Zn1 152.15(13)
N4 Zn2 Zn1 104.81(13)
Zn2A Zn2 Zn1 85.41(2)
O1A Zn2A O2A 170.80(17)
O1A Zn2A O2 91.31(16)
O2A Zn2A O2 80.94(16)
O1A Zn2A N4A 92.99(17)
O2A Zn2A N4A 94.30(17)
O2 Zn2A N4A 173.29(16)
O1A Zn2A O4 93.83(16)
O2A Zn2A O4 80.35(16)
O2 Zn2A O4 82.79(17)
N4A Zn2A O4 91.78(18)
O1A Zn2A N5A 101.96(16)
O2A Zn2A N5A 84.96(16)
O2 Zn2A N5A 105.21(19)
N4A Zn2A N5A 78.9(2)
O4 Zn2A N5A 161.99(17)
O1A Zn2A Zn2 129.38(13)
O2A Zn2A Zn2 41.83(12)
O2 Zn2A Zn2 40.88(10)
N4A Zn2A Zn2 133.25(12)
O4 Zn2A Zn2 69.54(11)
N5A Zn2A Zn2 105.73(13)
O1A Zn2A Zn1A 30.83(12)
O2A Zn2A Zn1A 140.27(12)
O2 Zn2A Zn1A 71.49(12)
N4A Zn2A Zn1A 110.21(13)
O4 Zn2A Zn1A 68.50(11)
N5A Zn2A Zn1A 129.14(12)
Zn2 Zn2A Zn1A 102.18(3)
C1 O1 Zn2 117.3(3)
C1 O1 Zn1 115.7(3)
Zn2 O1 Zn1 126.25(19)
C34 O2 Zn2 119.2(4)
C34 O2 Zn2A 134.6(4)
Zn2 O2 Zn2A 96.50(17)
C1A O1A Zn1A 109.9(4)
C1A O1A Zn2A 123.9(4)
Zn1A O1A Zn2A 118.02(19)
C34A O2A Zn2 136.1(3)
C34A O2A Zn2A 126.6(4)
Zn2 O2A Zn2A 95.59(17)
C35 O3 Zn1A 129.5(4)
C35 O4 Zn2A 133.7(4)
C35 O5 Zn1 108.6(4)
C9 N1 C15 111.8(5)
C9 N1 C8 109.4(5)
C15 N1 C8 111.8(5)
C9 N1 Zn1 105.5(3)
C15 N1 Zn1 104.3(3)
C8 N1 Zn1 113.8(3)
C14 N2 C10 118.1(6)
C14 N2 Zn1 123.7(4)
C10 N2 Zn1 118.1(4)
C20 N3 C16 120.5(5)
C20 N3 Zn1 123.3(4)
C16 N3 Zn1 115.7(4)
C22 N4 C21 109.5(5)
C22 N4 C28 111.4(5)
C21 N4 C28 106.5(5)
C22 N4 Zn2 109.4(4)
C21 N4 Zn2 111.4(4)
C28 N4 Zn2 108.5(4)
C23 N5 C27 119.6(5)
C23 N5 Zn2 117.1(4)
C27 N5 Zn2 122.2(4)
C15A N1A C9A 110.6(5)
C15A N1A C8A 111.3(5)
C9A N1A C8A 111.5(5)
C15A N1A Zn1A 103.4(3)
C9A N1A Zn1A 107.6(4)
C8A N1A Zn1A 112.1(3)
C10A N2A C14A 119.0(6)
C10A N2A Zn1A 119.4(5)
C14A N2A Zn1A 121.7(5)
C16A N3A C20A 119.8(6)
C16A N3A Zn1A 115.4(4)
C20A N3A Zn1A 124.3(4)
C21A N4A C28A 108.1(5)
C21A N4A C22A 110.3(5)
C28A N4A C22A 110.7(5)
C21A N4A Zn2A 107.7(4)
C28A N4A Zn2A 106.1(4)
C22A N4A Zn2A 113.6(4)
C23A N5A C27A 117.4(6)
C23A N5A Zn2A 112.9(4)
C27A N5A Zn2A 127.6(5)
O1 C1 C2 120.2(5)
O1 C1 C6 120.3(6)
C2 C1 C6 119.5(5)
C1 C2 C3 120.0(6)
C1 C2 C21 119.4(5)
C3 C2 C21 120.5(6)
C4 C3 C2 121.1(7)
C4 C3 H3 119.4
C2 C3 H3 119.4
C3 C4 C5 118.1(6)
C3 C4 C7 121.3(7)
C5 C4 C7 120.6(6)
C6 C5 C4 121.1(6)
C6 C5 H5 119.4
C4 C5 H5 119.4
C1 C6 C5 120.0(6)
C1 C6 C8 118.2(5)
C5 C6 C8 121.8(5)
C4 C7 H7A 109.5
C4 C7 H7B 109.5
H7A C7 H7B 109.5
C4 C7 H7C 109.5
H7A C7 H7C 109.5
H7B C7 H7C 109.5
N1 C8 C6 112.4(5)
N1 C8 H8A 109.1
C6 C8 H8A 109.1
N1 C8 H8B 109.1
C6 C8 H8B 109.1
H8A C8 H8B 107.8
N1 C9 C10 112.2(5)
N1 C9 H9A 109.2
C10 C9 H9A 109.2
N1 C9 H9B 109.2
C10 C9 H9B 109.2
H9A C9 H9B 107.9
N2 C10 C11 121.5(6)
N2 C10 C9 115.2(6)
C11 C10 C9 123.3(6)
C12 C11 C10 119.3(6)
C12 C11 H11 120.3
C10 C11 H11 120.3
C11 C12 C13 119.6(7)
C11 C12 H12 120.2
C13 C12 H12 120.2
C14 C13 C12 118.2(6)
C14 C13 H13 120.9
C12 C13 H13 120.9
N2 C14 C13 123.2(6)
N2 C14 H14 118.4
C13 C14 H14 118.4
N1 C15 C16 112.4(5)
N1 C15 H15A 109.1
C16 C15 H15A 109.1
N1 C15 H15B 109.1
C16 C15 H15B 109.1
H15A C15 H15B 107.8
N3 C16 C17 118.9(7)
N3 C16 C15 117.0(5)
C17 C16 C15 124.0(6)
C18 C17 C16 120.8(6)
C18 C17 H17 119.6
C16 C17 H17 119.6
C19 C18 C17 118.7(7)
C19 C18 H18 120.6
C17 C18 H18 120.6
C18 C19 C20 119.3(7)
C18 C19 H19 120.4
C20 C19 H19 120.4
N3 C20 C19 121.7(6)
N3 C20 H20 119.1
C19 C20 H20 119.1
N4 C21 C2 112.4(5)
N4 C21 H21A 109.1
C2 C21 H21A 109.1
N4 C21 H21B 109.1
C2 C21 H21B 109.1
H21A C21 H21B 107.9
N4 C22 C23 112.1(5)
N4 C22 H22A 109.2
C23 C22 H22A 109.2
N4 C22 H22B 109.2
C23 C22 H22B 109.2
H22A C22 H22B 107.9
N5 C23 C24 122.0(6)
N5 C23 C22 118.0(5)
C24 C23 C22 119.9(6)
C25 C24 C23 118.1(6)
C25 C24 H24 121.0
C23 C24 H24 121.0
C24 C25 C26 119.6(6)
C24 C25 H25 120.2
C26 C25 H25 120.2
C27 C26 C25 118.8(6)
C27 C26 H26 120.6
C25 C26 H26 120.6
N5 C27 C26 121.8(6)
N5 C27 H27 119.1
C26 C27 H27 119.1
C29 C28 N4 113.6(5)
C29 C28 H28A 108.8
N4 C28 H28A 108.8
C29 C28 H28B 108.8
N4 C28 H28B 108.8
H28A C28 H28B 107.7
C34 C29 C30 119.3(6)
C34 C29 C28 120.5(5)
C30 C29 C28 119.8(6)
C31 C30 C29 121.6(7)
C31 C30 H30 119.2
C29 C30 H30 119.2
C30 C31 C32 119.2(6)
C30 C31 H31 120.4
C32 C31 H31 120.4
C33 C32 C31 120.3(6)
C33 C32 H32 119.8
C31 C32 H32 119.8
C32 C33 C34 120.8(7)
C32 C33 H33 119.6
C34 C33 H33 119.6
O2 C34 C29 120.8(5)
O2 C34 C33 120.5(6)
C29 C34 C33 118.7(6)
O1A C1A C2A 121.9(5)
O1A C1A C6A 117.5(6)
C2A C1A C6A 120.5(6)
C1A C2A C3A 119.8(6)
C1A C2A C21A 120.6(6)
C3A C2A C21A 119.4(6)
C2A C3A C4A 121.5(7)
C2A C3A H3A 119.2
C4A C3A H3A 119.2
C5A C4A C3A 118.1(6)
C5A C4A C7A 120.0(6)
C3A C4A C7A 122.0(7)
C4A C5A C6A 122.4(6)
C4A C5A H5A 118.8
C6A C5A H5A 118.8
C5A C6A C1A 117.6(6)
C5A C6A C8A 123.0(5)
C1A C6A C8A 119.3(6)
C4A C7A H7A1 109.5
C4A C7A H7A2 109.5
H7A1 C7A H7A2 109.5
C4A C7A H7A3 109.5
H7A1 C7A H7A3 109.5
H7A2 C7A H7A3 109.5
N1A C8A C6A 112.6(5)
N1A C8A H8A1 109.1
C6A C8A H8A1 109.1
N1A C8A H8A2 109.1
C6A C8A H8A2 109.1
H8A1 C8A H8A2 107.8
N1A C9A C10A 111.7(5)
N1A C9A H9A1 109.3
C10A C9A H9A1 109.3
N1A C9A H9A2 109.3
C10A C9A H9A2 109.3
H9A1 C9A H9A2 107.9
N2A C10A C11A 121.6(7)
N2A C10A C9A 116.7(6)
C11A C10A C9A 121.6(6)
C12A C11A C10A 119.5(8)
C12A C11A H11A 120.3
C10A C11A H11A 120.3
C11A C12A C13A 118.9(8)
C11A C12A H12A 120.5
C13A C12A H12A 120.5
C12A C13A C14A 119.9(8)
C12A C13A H13A 120.1
C14A C13A H13A 120.1
N2A C14A C13A 121.1(7)
N2A C14A H14A 119.5
C13A C14A H14A 119.5
N1A C15A C16A 112.2(5)
N1A C15A H15C 109.2
C16A C15A H15C 109.2
N1A C15A H15D 109.2
C16A C15A H15D 109.2
H15C C15A H15D 107.9
N3A C16A C17A 121.0(6)
N3A C16A C15A 116.1(5)
C17A C16A C15A 122.7(5)
C18A C17A C16A 119.1(6)
C18A C17A H17A 120.4
C16A C17A H17A 120.4
C17A C18A C19A 120.3(7)
C17A C18A H18A 119.8
C19A C18A H18A 119.8
C20A C19A C18A 118.0(7)
C20A C19A H19A 121.0
C18A C19A H19A 121.0
N3A C20A C19A 121.7(6)
N3A C20A H20A 119.2
C19A C20A H20A 119.2
N4A C21A C2A 114.0(5)
N4A C21A H21C 108.7
C2A C21A H21C 108.7
N4A C21A H21D 108.7
C2A C21A H21D 108.7
H21C C21A H21D 107.6
N4A C22A C23A 111.7(6)
N4A C22A H22C 109.3
C23A C22A H22C 109.3
N4A C22A H22D 109.3
C23A C22A H22D 109.3
H22C C22A H22D 107.9
N5A C23A C24A 122.1(7)
N5A C23A C22A 118.7(6)
C24A C23A C22A 119.1(8)
C25A C24A C23A 119.3(9)
C25A C24A H24A 120.3
C23A C24A H24A 120.3
C24A C25A C26A 119.0(8)
C24A C25A H25A 120.5
C26A C25A H25A 120.5
C25A C26A C27A 119.3(9)
C25A C26A H26A 120.3
C27A C26A H26A 120.3
N5A C27A C26A 122.9(8)
N5A C27A H27A 118.5
C26A C27A H27A 118.5
N4A C28A C29A 117.2(5)
N4A C28A H28C 108.0
C29A C28A H28C 108.0
N4A C28A H28D 108.0
C29A C28A H28D 108.0
H28C C28A H28D 107.2
C34A C29A C30A 119.2(5)
C34A C29A C28A 122.6(5)
C30A C29A C28A 117.8(6)
C31A C30A C29A 120.5(7)
C31A C30A H30A 119.8
C29A C30A H30A 119.8
C32A C31A C30A 120.5(6)
C32A C31A H31A 119.7
C30A C31A H31A 119.7
C31A C32A C33A 119.9(6)
C31A C32A H32A 120.0
C33A C32A H32A 120.0
C32A C33A C34A 120.8(6)
C32A C33A H33A 119.6
C34A C33A H33A 119.6
O2A C34A C29A 121.7(5)
O2A C34A C33A 119.4(6)
C29A C34A C33A 118.9(5)
O4 C35 O3 125.4(6)
O4 C35 O5 117.1(5)
O3 C35 O5 117.5(6)
F1 B1 F2 110.9(8)
F1 B1 F4 110.2(8)
F2 B1 F4 108.0(8)
F1 B1 F3 110.6(8)
F2 B1 F3 108.9(8)
F4 B1 F3 108.1(8)
O1S C1S H1S1 109.8
O1S C1S H1S2 109.6
H1S1 C1S H1S2 109.5
O1S C1S H1S3 108.9
H1S1 C1S H1S3 109.5
H1S2 C1S H1S3 109.5
O3S C3S H3S1 109.7
O3S C3S H3S2 108.5
H3S1 C3S H3S2 109.5
O3S C3S H3S3 110.1
H3S1 C3S H3S3 109.5
H3S2 C3S H3S3 109.5
O4S C4S H4S1 107.7
O4S C4S H4S2 110.7
H4S1 C4S H4S2 109.5
O4S C4S H4S3 110.0
H4S1 C4S H4S3 109.5
H4S2 C4S H4S3 109.5
C1S O1S H1S 110.3
C3S O3S H3S 109.4
C4S O4S H4S 110.2
O5S C5S H5S1 92.9
O5S C5S H5S2 103.6
H5S1 C5S H5S2 109.5
O5S C5S H5S3 130.0
H5S1 C5S H5S3 109.5
H5S2 C5S H5S3 109.5
C5S O5S H5S 108.6
O6S C6S H6S1 111.8
O6S C6S H6S2 107.3
H6S1 C6S H6S2 109.5
O6S C6S H6S3 109.4
H6S1 C6S H6S3 109.5
H6S2 C6S H6S3 109.5
C6S O6S H6S 109.4
F7 B2A F6A 103.4(7)
F7 B2A F8 108.1(7)
F6A B2A F8 122.1(8)
F7 B2A F5A 101.9(9)
F6A B2A F5A 111.2(9)
F8 B2A F5A 108.2(8)
F8 B2B F6B 98.7(10)
F8 B2B F7 108.0(7)
F6B B2B F7 123.7(12)
F8 B2B F5B 110.4(11)
F6B B2B F5B 101.5(11)
F7 B2B F5B 113.4(11)
B2A F7 B2B 21.9(7)
B2A F8 B2B 21.9(7)

loop_
_geom_bond_atom_site_label_1
_geom_bond_atom_site_label_2
_geom_bond_distance
Zn1 O5 1.999(4)
Zn1 O1 2.008(4)
Zn1 N3 2.092(5)
Zn1 N2 2.098(5)
Zn1 N1 2.287(5)
Zn1 Zn2 3.5530(10)
Zn1 Zn1A 5.6273(11)
Zn1A O3 1.974(4)
Zn1A O1A 2.003(4)
Zn1A N2A 2.067(6)
Zn1A N3A 2.091(5)
Zn1A N1A 2.262(5)
Zn1A Zn2A 3.4504(10)
Zn2 O1 1.975(4)
Zn2 O2 2.006(4)
Zn2 O2A 2.041(4)
Zn2 N5 2.078(5)
Zn2 N4 2.192(6)
Zn2 Zn2A 3.0454(10)
Zn2A O1A 2.022(4)
Zn2A O2A 2.070(4)
Zn2A O2 2.076(4)
Zn2A N4A 2.134(5)
Zn2A O4 2.178(4)
Zn2A N5A 2.245(5)
O1 C1 1.361(7)
O2 C34 1.345(7)
O1A C1A 1.360(7)
O2A C34A 1.333(7)
O3 C35 1.279(7)
O4 C35 1.257(7)
O5 C35 1.309(7)
N1 C9 1.462(8)
N1 C15 1.471(7)
N1 C8 1.489(7)
N2 C14 1.344(8)
N2 C10 1.352(8)
N3 C20 1.345(8)
N3 C16 1.360(7)
N4 C22 1.490(8)
N4 C21 1.501(7)
N4 C28 1.507(7)
N5 C23 1.319(8)
N5 C27 1.363(8)
N1A C15A 1.481(8)
N1A C9A 1.486(8)
N1A C8A 1.488(8)
N2A C10A 1.335(8)
N2A C14A 1.358(9)
N3A C16A 1.343(7)
N3A C20A 1.353(8)
N4A C21A 1.486(8)
N4A C28A 1.499(7)
N4A C22A 1.502(8)
N5A C23A 1.320(9)
N5A C27A 1.359(9)
C1 C2 1.391(9)
C1 C6 1.392(8)
C2 C3 1.399(9)
C2 C21 1.515(8)
C3 C4 1.388(9)
C3 H3 0.9500
C4 C5 1.401(9)
C4 C7 1.505(9)
C5 C6 1.393(8)
C5 H5 0.9500
C6 C8 1.519(9)
C7 H7A 0.9800
C7 H7B 0.9800
C7 H7C 0.9800
C8 H8A 0.9900
C8 H8B 0.9900
C9 C10 1.508(8)
C9 H9A 0.9900
C9 H9B 0.9900
C10 C11 1.381(9)
C11 C12 1.374(9)
C11 H11 0.9500
C12 C13 1.381(9)
C12 H12 0.9500
C13 C14 1.370(9)
C13 H13 0.9500
C14 H14 0.9500
C15 C16 1.488(9)
C15 H15A 0.9900
C15 H15B 0.9900
C16 C17 1.396(9)
C17 C18 1.385(11)
C17 H17 0.9500
C18 C19 1.377(10)
C18 H18 0.9500
C19 C20 1.382(9)
C19 H19 0.9500
C20 H20 0.9500
C21 H21A 0.9900
C21 H21B 0.9900
C22 C23 1.502(9)
C22 H22A 0.9900
C22 H22B 0.9900
C23 C24 1.406(8)
C24 C25 1.389(10)
C24 H24 0.9500
C25 C26 1.391(10)
C25 H25 0.9500
C26 C27 1.372(9)
C26 H26 0.9500
C27 H27 0.9500
C28 C29 1.498(8)
C28 H28A 0.9900
C28 H28B 0.9900
C29 C34 1.393(9)
C29 C30 1.410(9)
C30 C31 1.373(10)
C30 H30 0.9500
C31 C32 1.390(11)
C31 H31 0.9500
C32 C33 1.388(9)
C32 H32 0.9500
C33 C34 1.409(8)
C33 H33 0.9500
C1A C2A 1.380(9)
C1A C6A 1.420(7)
C2A C3A 1.389(9)
C2A C21A 1.524(8)
C3A C4A 1.391(8)
C3A H3A 0.9500
C4A C5A 1.389(10)
C4A C7A 1.500(9)
C5A C6A 1.398(9)
C5A H5A 0.9500
C6A C8A 1.499(10)
C7A H7A1 0.9800
C7A H7A2 0.9800
C7A H7A3 0.9800
C8A H8A1 0.9900
C8A H8A2 0.9900
C9A C10A 1.506(10)
C9A H9A1 0.9900
C9A H9A2 0.9900
C10A C11A 1.381(10)
C11A C12A 1.370(12)
C11A H11A 0.9500
C12A C13A 1.370(12)
C12A H12A 0.9500
C13A C14A 1.373(11)
C13A H13A 0.9500
C14A H14A 0.9500
C15A C16A 1.499(9)
C15A H15C 0.9900
C15A H15D 0.9900
C16A C17A 1.395(9)
C17A C18A 1.364(10)
C17A H17A 0.9500
C18A C19A 1.397(10)
C18A H18A 0.9500
C19A C20A 1.383(10)
C19A H19A 0.9500
C20A H20A 0.9500
C21A H21C 0.9900
C21A H21D 0.9900
C22A C23A 1.534(10)
C22A H22C 0.9900
C22A H22D 0.9900
C23A C24A 1.409(10)
C24A C25A 1.356(13)
C24A H24A 0.9500
C25A C26A 1.369(14)
C25A H25A 0.9500
C26A C27A 1.367(10)
C26A H26A 0.9500
C27A H27A 0.9500
C28A C29A 1.501(8)
C28A H28C 0.9900
C28A H28D 0.9900
C29A C34A 1.400(9)
C29A C30A 1.408(9)
C30A C31A 1.396(9)
C30A H30A 0.9500
C31A C32A 1.362(10)
C31A H31A 0.9500
C32A C33A 1.398(9)
C32A H32A 0.9500
C33A C34A 1.408(8)
C33A H33A 0.9500
B1 F1 1.361(12)
B1 F2 1.378(12)
B1 F4 1.384(9)
B1 F3 1.409(11)
C1S O1S 1.411(2)
C1S H1S1 0.9600
C1S H1S2 0.9600
C1S H1S3 0.9600
C3S O3S 1.409(2)
C3S H3S1 0.9600
C3S H3S2 0.9600
C3S H3S3 0.9600
C4S O4S 1.410(2)
C4S H4S1 0.9600
C4S H4S2 0.9600
C4S H4S3 0.9600
O1S H1S 1.0014
O3S H3S 0.8200
O4S H4S 0.8200
C5S O5S 1.410(2)
C5S H5S1 0.9600
C5S H5S2 0.9600
C5S H5S3 0.9600
O5S H5S 0.8200
C6S O6S 1.414(2)
C6S H6S1 0.9600
C6S H6S2 0.9600
C6S H6S3 0.9600
O6S H6S 0.8200
B2A F7 1.384(4)
B2A F6A 1.385(4)
B2A F8 1.385(4)
B2A F5A 1.385(4)
B2B F8 1.386(4)
B2B F6B 1.386(4)
B2B F7 1.386(4)
B2B F5B 1.386(4)

loop_
_geom_torsion_atom_site_label_1
_geom_torsion_atom_site_label_2
_geom_torsion_atom_site_label_3
_geom_torsion_atom_site_label_4
_geom_torsion
O5 Zn1 Zn1A O3 16.0(4)
O1 Zn1 Zn1A O3 138.5(4)
N3 Zn1 Zn1A O3 39.6(4)
N2 Zn1 Zn1A O3 -81.0(4)
N1 Zn1 Zn1A O3 -151.0(5)
Zn2 Zn1 Zn1A O3 149.9(3)
O5 Zn1 Zn1A O1A 165.8(3)
O1 Zn1 Zn1A O1A -71.79(18)
N3 Zn1 Zn1A O1A -170.7(2)
N2 Zn1 Zn1A O1A 68.80(19)
N1 Zn1 Zn1A O1A -1.3(3)
Zn2 Zn1 Zn1A O1A -60.33(12)
O5 Zn1 Zn1A N2A -63.4(3)
O1 Zn1 Zn1A N2A 59.1(2)
N3 Zn1 Zn1A N2A -39.8(2)
N2 Zn1 Zn1A N2A -160.3(2)
N1 Zn1 Zn1A N2A 129.6(4)
Zn2 Zn1 Zn1A N2A 70.55(15)
O5 Zn1 Zn1A N3A 62.1(3)
O1 Zn1 Zn1A N3A -175.5(2)
N3 Zn1 Zn1A N3A 85.6(2)
N2 Zn1 Zn1A N3A -34.9(2)
N1 Zn1 Zn1A N3A -105.0(4)
Zn2 Zn1 Zn1A N3A -164.03(17)
O5 Zn1 Zn1A N1A -145.9(5)
O1 Zn1 Zn1A N1A -23.5(5)
N3 Zn1 Zn1A N1A -122.4(5)
N2 Zn1 Zn1A N1A 117.1(5)
N1 Zn1 Zn1A N1A 47.1(6)
Zn2 Zn1 Zn1A N1A -12.0(5)
O5 Zn1 Zn1A Zn2A 178.8(2)
O1 Zn1 Zn1A Zn2A -58.72(13)
N3 Zn1 Zn1A Zn2A -157.61(18)
N2 Zn1 Zn1A Zn2A 81.87(14)
N1 Zn1 Zn1A Zn2A 11.8(3)
Zn2 Zn1 Zn1A Zn2A -47.26(2)
O5 Zn1 Zn2 O1 -130.4(3)
N3 Zn1 Zn2 O1 -37.5(3)
N2 Zn1 Zn2 O1 131.0(3)
N1 Zn1 Zn2 O1 47.5(3)
Zn1A Zn1 Zn2 O1 -153.7(3)
O5 Zn1 Zn2 O2 27.82(19)
O1 Zn1 Zn2 O2 158.2(3)
N3 Zn1 Zn2 O2 120.8(2)
N2 Zn1 Zn2 O2 -70.7(2)
N1 Zn1 Zn2 O2 -154.30(19)
Zn1A Zn1 Zn2 O2 4.49(14)
O5 Zn1 Zn2 O2A 107.72(17)
O1 Zn1 Zn2 O2A -121.9(3)
N3 Zn1 Zn2 O2A -159.35(19)
N2 Zn1 Zn2 O2A 9.2(2)
N1 Zn1 Zn2 O2A -74.40(17)
Zn1A Zn1 Zn2 O2A 84.39(11)
O5 Zn1 Zn2 N5 -165.5(3)
O1 Zn1 Zn2 N5 -35.1(4)
N3 Zn1 Zn2 N5 -72.6(4)
N2 Zn1 Zn2 N5 95.9(4)
N1 Zn1 Zn2 N5 12.4(4)
Zn1A Zn1 Zn2 N5 171.1(3)
O5 Zn1 Zn2 N4 -69.99(18)
O1 Zn1 Zn2 N4 60.4(3)
N3 Zn1 Zn2 N4 22.9(2)
N2 Zn1 Zn2 N4 -168.5(2)
N1 Zn1 Zn2 N4 107.89(19)
Zn1A Zn1 Zn2 N4 -93.32(13)
O5 Zn1 Zn2 Zn2A 65.10(13)
O1 Zn1 Zn2 Zn2A -164.5(3)
N3 Zn1 Zn2 Zn2A 158.04(16)
N2 Zn1 Zn2 Zn2A -33.45(17)
N1 Zn1 Zn2 Zn2A -117.02(14)
Zn1A Zn1 Zn2 Zn2A 41.768(18)
O1 Zn2 Zn2A O1A -103.2(2)
O2 Zn2 Zn2A O1A 25.4(2)
O2A Zn2 Zn2A O1A -176.2(2)
N5 Zn2 Zn2A O1A 107.1(2)
N4 Zn2 Zn2A O1A 10.6(2)
Zn1 Zn2 Zn2A O1A -95.70(15)
O1 Zn2 Zn2A O2A 73.0(2)
O2 Zn2 Zn2A O2A -158.4(2)
N5 Zn2 Zn2A O2A -76.7(2)
N4 Zn2 Zn2A O2A -173.2(3)
Zn1 Zn2 Zn2A O2A 80.48(17)
O1 Zn2 Zn2A O2 -128.7(2)
O2A Zn2 Zn2A O2 158.4(2)
N5 Zn2 Zn2A O2 81.7(2)
N4 Zn2 Zn2A O2 -14.8(3)
Zn1 Zn2 Zn2A O2 -121.13(18)
O1 Zn2 Zn2A N4A 46.6(2)
O2 Zn2 Zn2A N4A 175.3(3)
O2A Zn2 Zn2A N4A -26.3(3)
N5 Zn2 Zn2A N4A -103.0(2)
N4 Zn2 Zn2A N4A 160.5(3)
Zn1 Zn2 Zn2A N4A 54.17(19)
O1 Zn2 Zn2A O4 -25.58(18)
O2 Zn2 Zn2A O4 103.1(2)
O2A Zn2 Zn2A O4 -98.5(2)
N5 Zn2 Zn2A O4 -175.22(19)
N4 Zn2 Zn2A O4 88.3(2)
Zn1 Zn2 Zn2A O4 -18.05(12)
O1 Zn2 Zn2A N5A 136.1(2)
O2 Zn2 Zn2A N5A -95.2(2)
O2A Zn2 Zn2A N5A 63.2(2)
N5 Zn2 Zn2A N5A -13.5(2)
N4 Zn2 Zn2A N5A -110.0(2)
Zn1 Zn2 Zn2A N5A 143.65(15)
O1 Zn2 Zn2A Zn1A -86.85(14)
O2 Zn2 Zn2A Zn1A 41.80(18)
O2A Zn2 Zn2A Zn1A -159.80(17)
N5 Zn2 Zn2A Zn1A 123.51(15)
N4 Zn2 Zn2A Zn1A 27.01(18)
Zn1 Zn2 Zn2A Zn1A -79.32(3)
O3 Zn1A Zn2A O1A -146.7(3)
N2A Zn1A Zn2A O1A 123.6(3)
N3A Zn1A Zn2A O1A -56.4(3)
N1A Zn1A Zn2A O1A 36.5(3)
Zn1 Zn1A Zn2A O1A -154.4(2)
O3 Zn1A Zn2A O2A 37.3(2)
O1A Zn1A Zn2A O2A -175.9(3)
N2A Zn1A Zn2A O2A -52.3(3)
N3A Zn1A Zn2A O2A 127.6(2)
N1A Zn1A Zn2A O2A -139.4(2)
Zn1 Zn1A Zn2A O2A 29.69(19)
O3 Zn1A Zn2A O2 85.85(19)
O1A Zn1A Zn2A O2 -127.4(3)
N2A Zn1A Zn2A O2 -3.8(2)
N3A Zn1A Zn2A O2 176.1(2)
N1A Zn1A Zn2A O2 -90.92(19)
Zn1 Zn1A Zn2A O2 78.20(11)
O3 Zn1A Zn2A N4A -87.3(2)
O1A Zn1A Zn2A N4A 59.4(3)
N2A Zn1A Zn2A N4A -176.9(2)
N3A Zn1A Zn2A N4A 3.0(2)
N1A Zn1A Zn2A N4A 96.0(2)
Zn1 Zn1A Zn2A N4A -94.92(14)
O3 Zn1A Zn2A O4 -3.6(2)
O1A Zn1A Zn2A O4 143.2(3)
N2A Zn1A Zn2A O4 -93.2(2)
N3A Zn1A Zn2A O4 86.7(2)
N1A Zn1A Zn2A O4 179.7(2)
Zn1 Zn1A Zn2A O4 -11.20(13)
O3 Zn1A Zn2A N5A -179.3(2)
O1A Zn1A Zn2A N5A -32.6(3)
N2A Zn1A Zn2A N5A 91.0(3)
N3A Zn1A Zn2A N5A -89.1(3)
N1A Zn1A Zn2A N5A 3.9(2)
Zn1 Zn1A Zn2A N5A 173.0(2)
O3 Zn1A Zn2A Zn2 58.46(15)
O1A Zn1A Zn2A Zn2 -154.8(2)
N2A Zn1A Zn2A Zn2 -31.20(18)
N3A Zn1A Zn2A Zn2 148.72(17)
N1A Zn1A Zn2A Zn2 -118.31(15)
Zn1 Zn1A Zn2A Zn2 50.81(2)
O2 Zn2 O1 C1 141.9(4)
O2A Zn2 O1 C1 -132.6(4)
N5 Zn2 O1 C1 -29.6(5)
N4 Zn2 O1 C1 47.5(4)
Zn2A Zn2 O1 C1 -173.1(4)
Zn1 Zn2 O1 C1 170.2(6)
O2 Zn2 O1 Zn1 -28.3(4)
O2A Zn2 O1 Zn1 57.1(3)
N5 Zn2 O1 Zn1 160.1(3)
N4 Zn2 O1 Zn1 -122.8(3)
Zn2A Zn2 O1 Zn1 16.7(3)
O5 Zn1 O1 C1 -118.8(4)
N3 Zn1 O1 C1 -22.1(4)
N2 Zn1 O1 C1 117.9(4)
N1 Zn1 O1 C1 55.5(4)
Zn2 Zn1 O1 C1 -170.4(6)
Zn1A Zn1 O1 C1 -147.3(4)
O5 Zn1 O1 Zn2 51.6(3)
N3 Zn1 O1 Zn2 148.2(3)
N2 Zn1 O1 Zn2 -71.8(4)
N1 Zn1 O1 Zn2 -134.1(3)
Zn1A Zn1 O1 Zn2 23.1(3)
O1 Zn2 O2 C34 -133.1(4)
O2A Zn2 O2 C34 136.2(5)
N5 Zn2 O2 C34 40.1(5)
N4 Zn2 O2 C34 -39.7(5)
Zn2A Zn2 O2 C34 150.8(5)
Zn1 Zn2 O2 C34 -146.2(4)
O1 Zn2 O2 Zn2A 76.1(3)
O2A Zn2 O2 Zn2A -14.52(17)
N5 Zn2 O2 Zn2A -110.6(2)
N4 Zn2 O2 Zn2A 169.53(18)
Zn1 Zn2 O2 Zn2A 63.08(16)
O1A Zn2A O2 C34 56.2(5)
O2A Zn2A O2 C34 -128.8(5)
N4A Zn2A O2 C34 -174.0(14)
O4 Zn2A O2 C34 149.9(5)
N5A Zn2A O2 C34 -46.6(5)
Zn2 Zn2A O2 C34 -143.2(6)
Zn1A Zn2A O2 C34 80.2(5)
O1A Zn2A O2 Zn2 -160.61(18)
O2A Zn2A O2 Zn2 14.40(17)
N4A Zn2A O2 Zn2 -30.8(16)
O4 Zn2A O2 Zn2 -66.91(17)
N5A Zn2A O2 Zn2 96.61(18)
Zn1A Zn2A O2 Zn2 -136.60(17)
O3 Zn1A O1A C1A -116.0(4)
N2A Zn1A O1A C1A 133.1(4)
N3A Zn1A O1A C1A -14.1(4)
N1A Zn1A O1A C1A 63.8(4)
Zn2A Zn1A O1A C1A -149.7(5)
Zn1 Zn1A O1A C1A -129.3(4)
O3 Zn1A O1A Zn2A 33.7(3)
N2A Zn1A O1A Zn2A -77.2(3)
N3A Zn1A O1A Zn2A 135.6(2)
N1A Zn1A O1A Zn2A -146.5(2)
Zn1 Zn1A O1A Zn2A 20.42(18)
O2A Zn2A O1A C1A 161.6(9)
O2 Zn2A O1A C1A -166.0(4)
N4A Zn2A O1A C1A 19.2(4)
O4 Zn2A O1A C1A 111.2(4)
N5A Zn2A O1A C1A -60.1(4)
Zn2 Zn2A O1A C1A 177.7(4)
Zn1A Zn2A O1A C1A 145.2(5)
O2A Zn2A O1A Zn1A 16.4(12)
O2 Zn2A O1A Zn1A 48.9(2)
N4A Zn2A O1A Zn1A -126.0(2)
O4 Zn2A O1A Zn1A -34.0(2)
N5A Zn2A O1A Zn1A 154.7(2)
Zn2 Zn2A O1A Zn1A 32.5(3)
O1 Zn2 O2A C34A 47.8(5)
O2 Zn2 O2A C34A 179.1(5)
N5 Zn2 O2A C34A -81.3(5)
N4 Zn2 O2A C34A -133.2(17)
Zn2A Zn2 O2A C34A 164.6(6)
Zn1 Zn2 O2A C34A 70.7(5)
O1 Zn2 O2A Zn2A -116.78(17)
O2 Zn2 O2A Zn2A 14.54(17)
N5 Zn2 O2A Zn2A 114.13(18)
N4 Zn2 O2A Zn2A 62.2(18)
Zn1 Zn2 O2A Zn2A -93.92(13)
O1A Zn2A O2A C34A -147.9(9)
O2 Zn2A O2A C34A 179.1(5)
N4A Zn2A O2A C34A -5.6(5)
O4 Zn2A O2A C34A -96.7(4)
N5A Zn2A O2A C34A 72.8(5)
Zn2 Zn2A O2A C34A -166.7(5)
Zn1A Zn2A O2A C34A -134.9(4)
O1A Zn2A O2A Zn2 18.8(11)
O2 Zn2A O2A Zn2 -14.13(16)
N4A Zn2A O2A Zn2 161.11(18)
O4 Zn2A O2A Zn2 70.03(17)
N5A Zn2A O2A Zn2 -120.4(2)
Zn1A Zn2A O2A Zn2 31.9(3)
O1A Zn1A O3 C35 -24.1(6)
N2A Zn1A O3 C35 111.2(6)
N3A Zn1A O3 C35 -132.6(6)
N1A Zn1A O3 C35 156.7(9)
Zn2A Zn1A O3 C35 -7.1(5)
Zn1 Zn1A O3 C35 6.8(4)
O1A Zn2A O4 C35 35.8(6)
O2A Zn2A O4 C35 -137.1(6)
O2 Zn2A O4 C35 -55.1(6)
N4A Zn2A O4 C35 128.9(6)
N5A Zn2A O4 C35 -172.9(6)
Zn2 Zn2A O4 C35 -95.1(6)
Zn1A Zn2A O4 C35 17.8(5)
O1 Zn1 O5 C35 -70.0(4)
N3 Zn1 O5 C35 -170.6(4)
N2 Zn1 O5 C35 77.6(4)
N1 Zn1 O5 C35 141.4(9)
Zn2 Zn1 O5 C35 -49.4(4)
Zn1A Zn1 O5 C35 -9.7(3)
O5 Zn1 N1 C9 -93.0(10)
O1 Zn1 N1 C9 117.5(4)
N3 Zn1 N1 C9 -142.0(4)
N2 Zn1 N1 C9 -27.3(3)
Zn2 Zn1 N1 C9 98.1(3)
Zn1A Zn1 N1 C9 46.7(5)
O5 Zn1 N1 C15 24.9(12)
O1 Zn1 N1 C15 -124.6(4)
N3 Zn1 N1 C15 -24.1(4)
N2 Zn1 N1 C15 90.7(4)
Zn2 Zn1 N1 C15 -143.9(3)
Zn1A Zn1 N1 C15 164.7(3)
O5 Zn1 N1 C8 147.0(9)
O1 Zn1 N1 C8 -2.5(4)
N3 Zn1 N1 C8 98.0(4)
N2 Zn1 N1 C8 -147.2(4)
Zn2 Zn1 N1 C8 -21.8(4)
Zn1A Zn1 N1 C8 -73.2(5)
O5 Zn1 N2 C14 5.9(5)
O1 Zn1 N2 C14 130.8(4)
N3 Zn1 N2 C14 -91.9(5)
N1 Zn1 N2 C14 -164.0(5)
Zn2 Zn1 N2 C14 98.6(5)
Zn1A Zn1 N2 C14 39.3(5)
O5 Zn1 N2 C10 -176.8(4)
O1 Zn1 N2 C10 -51.8(5)
N3 Zn1 N2 C10 85.5(4)
N1 Zn1 N2 C10 13.4(4)
Zn2 Zn1 N2 C10 -84.1(4)
Zn1A Zn1 N2 C10 -143.3(4)
O5 Zn1 N3 C20 24.6(5)
O1 Zn1 N3 C20 -80.4(5)
N2 Zn1 N3 C20 125.4(5)
N1 Zn1 N3 C20 -163.8(5)
Zn2 Zn1 N3 C20 -64.3(5)
Zn1A Zn1 N3 C20 11.9(6)
O5 Zn1 N3 C16 -163.6(4)
O1 Zn1 N3 C16 91.4(4)
N2 Zn1 N3 C16 -62.7(5)
N1 Zn1 N3 C16 8.1(4)
Zn2 Zn1 N3 C16 107.5(4)
Zn1A Zn1 N3 C16 -176.3(4)
O1 Zn2 N4 C22 -116.3(3)
O2 Zn2 N4 C22 112.0(3)
O2A Zn2 N4 C22 64.7(19)
N5 Zn2 N4 C22 12.1(3)
Zn2A Zn2 N4 C22 122.0(3)
Zn1 Zn2 N4 C22 -139.7(3)
O1 Zn2 N4 C21 4.9(4)
O2 Zn2 N4 C21 -126.8(4)
O2A Zn2 N4 C21 -174.1(16)
N5 Zn2 N4 C21 133.3(4)
Zn2A Zn2 N4 C21 -116.8(3)
Zn1 Zn2 N4 C21 -18.5(4)
O1 Zn2 N4 C28 121.9(4)
O2 Zn2 N4 C28 -9.8(4)
O2A Zn2 N4 C28 -57.1(19)
N5 Zn2 N4 C28 -109.7(4)
Zn2A Zn2 N4 C28 0.2(4)
Zn1 Zn2 N4 C28 98.5(3)
O1 Zn2 N5 C23 81.3(4)
O2 Zn2 N5 C23 -92.3(4)
O2A Zn2 N5 C23 -176.8(4)
N4 Zn2 N5 C23 -1.2(4)
Zn2A Zn2 N5 C23 -135.2(3)
Zn1 Zn2 N5 C23 100.7(4)
O1 Zn2 N5 C27 -110.6(4)
O2 Zn2 N5 C27 75.8(4)
O2A Zn2 N5 C27 -8.7(4)
N4 Zn2 N5 C27 166.9(4)
Zn2A Zn2 N5 C27 32.9(4)
Zn1 Zn2 N5 C27 -91.2(5)
O3 Zn1A N1A C15A 48.1(12)
O1A Zn1A N1A C15A -131.1(4)
N2A Zn1A N1A C15A 94.8(4)
N3A Zn1A N1A C15A -24.2(4)
Zn2A Zn1A N1A C15A -149.1(4)
Zn1 Zn1A N1A C15A -178.9(4)
O3 Zn1A N1A C9A -69.0(12)
O1A Zn1A N1A C9A 111.8(4)
N2A Zn1A N1A C9A -22.3(4)
N3A Zn1A N1A C9A -141.2(4)
Zn2A Zn1A N1A C9A 93.9(4)
Zn1 Zn1A N1A C9A 64.1(7)
O3 Zn1A N1A C8A 168.0(9)
O1A Zn1A N1A C8A -11.1(4)
N2A Zn1A N1A C8A -145.2(4)
N3A Zn1A N1A C8A 95.8(4)
Zn2A Zn1A N1A C8A -29.1(4)
Zn1 Zn1A N1A C8A -58.9(7)
O3 Zn1A N2A C10A -175.3(5)
O1A Zn1A N2A C10A -60.7(5)
N3A Zn1A N2A C10A 84.2(5)
N1A Zn1A N2A C10A 12.5(5)
Zn2A Zn1A N2A C10A -95.9(5)
Zn1 Zn1A N2A C10A -149.5(4)
O3 Zn1A N2A C14A 3.7(5)
O1A Zn1A N2A C14A 118.3(5)
N3A Zn1A N2A C14A -96.8(5)
N1A Zn1A N2A C14A -168.5(5)
Zn2A Zn1A N2A C14A 83.1(5)
Zn1 Zn1A N2A C14A 29.5(5)
O3 Zn1A N3A C16A -163.3(5)
O1A Zn1A N3A C16A 89.5(5)
N2A Zn1A N3A C16A -63.9(5)
N1A Zn1A N3A C16A 6.4(5)
Zn2A Zn1A N3A C16A 116.2(4)
Zn1 Zn1A N3A C16A 178.1(4)
O3 Zn1A N3A C20A 25.3(6)
O1A Zn1A N3A C20A -81.9(5)
N2A Zn1A N3A C20A 124.6(5)
N1A Zn1A N3A C20A -165.1(6)
Zn2A Zn1A N3A C20A -55.3(6)
Zn1 Zn1A N3A C20A 6.6(6)
O1A Zn2A N4A C21A 28.2(4)
O2A Zn2A N4A C21A -146.2(3)
O2 Zn2A N4A C21A -101.6(15)
O4 Zn2A N4A C21A -65.8(3)
N5A Zn2A N4A C21A 129.8(4)
Zn2 Zn2A N4A C21A -129.0(3)
Zn1A Zn2A N4A C21A 1.9(4)
O1A Zn2A N4A C28A 143.8(4)
O2A Zn2A N4A C28A -30.6(4)
O2 Zn2A N4A C28A 14.0(18)
O4 Zn2A N4A C28A 49.9(4)
N5A Zn2A N4A C28A -114.6(4)
Zn2 Zn2A N4A C28A -13.3(5)
Zn1A Zn2A N4A C28A 117.6(3)
O1A Zn2A N4A C22A -94.4(4)
O2A Zn2A N4A C22A 91.3(4)
O2 Zn2A N4A C22A 135.9(15)
O4 Zn2A N4A C22A 171.7(4)
N5A Zn2A N4A C22A 7.3(4)
Zn2 Zn2A N4A C22A 108.5(3)
Zn1A Zn2A N4A C22A -120.6(3)
O1A Zn2A N5A C23A 96.5(4)
O2A Zn2A N5A C23A -89.6(4)
O2 Zn2A N5A C23A -168.8(4)
N4A Zn2A N5A C23A 5.8(4)
O4 Zn2A N5A C23A -54.2(8)
Zn2 Zn2A N5A C23A -126.3(4)
Zn1A Zn2A N5A C23A 112.9(4)
O1A Zn2A N5A C27A -100.6(5)
O2A Zn2A N5A C27A 73.2(5)
O2 Zn2A N5A C27A -5.9(5)
N4A Zn2A N5A C27A 168.6(5)
O4 Zn2A N5A C27A 108.6(7)
Zn2 Zn2A N5A C27A 36.5(5)
Zn1A Zn2A N5A C27A -84.2(5)
Zn2 O1 C1 C2 -55.2(7)
Zn1 O1 C1 C2 116.1(5)
Zn2 O1 C1 C6 126.4(5)
Zn1 O1 C1 C6 -62.3(6)
O1 C1 C2 C3 179.1(5)
C6 C1 C2 C3 -2.5(9)
O1 C1 C2 C21 -3.9(8)
C6 C1 C2 C21 174.5(5)
C1 C2 C3 C4 1.2(9)
C21 C2 C3 C4 -175.8(6)
C2 C3 C4 C5 2.3(9)
C2 C3 C4 C7 179.9(6)
C3 C4 C5 C6 -4.4(9)
C7 C4 C5 C6 177.9(6)
O1 C1 C6 C5 178.7(5)
C2 C1 C6 C5 0.3(9)
O1 C1 C6 C8 -3.7(8)
C2 C1 C6 C8 177.9(5)
C4 C5 C6 C1 3.2(9)
C4 C5 C6 C8 -174.3(6)
C9 N1 C8 C6 -165.0(4)
C15 N1 C8 C6 70.6(6)
Zn1 N1 C8 C6 -47.3(5)
C1 C6 C8 N1 62.5(7)
C5 C6 C8 N1 -120.0(6)
C15 N1 C9 C10 -75.2(6)
C8 N1 C9 C10 160.4(4)
Zn1 N1 C9 C10 37.6(5)
C14 N2 C10 C11 0.0(9)
Zn1 N2 C10 C11 -177.4(5)
C14 N2 C10 C9 -178.6(5)
Zn1 N2 C10 C9 3.9(7)
N1 C9 C10 N2 -30.0(7)
N1 C9 C10 C11 151.4(6)
N2 C10 C11 C12 0.1(10)
C9 C10 C11 C12 178.6(6)
C10 C11 C12 C13 0.0(10)
C11 C12 C13 C14 -0.2(10)
C10 N2 C14 C13 -0.3(9)
Zn1 N2 C14 C13 177.0(5)
C12 C13 C14 N2 0.4(10)
C9 N1 C15 C16 150.0(5)
C8 N1 C15 C16 -86.9(6)
Zn1 N1 C15 C16 36.5(6)
C20 N3 C16 C17 0.0(9)
Zn1 N3 C16 C17 -172.1(5)
C20 N3 C16 C15 -177.2(6)
Zn1 N3 C16 C15 10.8(7)
N1 C15 C16 N3 -34.3(8)
N1 C15 C16 C17 148.8(6)
N3 C16 C17 C18 0.0(11)
C15 C16 C17 C18 176.9(7)
C16 C17 C18 C19 -0.5(12)
C17 C18 C19 C20 1.0(12)
C16 N3 C20 C19 0.6(10)
Zn1 N3 C20 C19 172.0(5)
C18 C19 C20 N3 -1.1(12)
C22 N4 C21 C2 68.8(7)
C28 N4 C21 C2 -170.5(5)
Zn2 N4 C21 C2 -52.3(6)
C1 C2 C21 N4 63.4(7)
C3 C2 C21 N4 -119.6(6)
C21 N4 C22 C23 -142.7(5)
C28 N4 C22 C23 99.7(6)
Zn2 N4 C22 C23 -20.3(5)
C27 N5 C23 C24 3.2(7)
Zn2 N5 C23 C24 171.6(4)
C27 N5 C23 C22 -179.1(5)
Zn2 N5 C23 C22 -10.7(6)
N4 C22 C23 N5 21.3(7)
N4 C22 C23 C24 -160.9(5)
N5 C23 C24 C25 -3.2(8)
C22 C23 C24 C25 179.1(5)
C23 C24 C25 C26 0.2(8)
C24 C25 C26 C27 2.6(8)
C23 N5 C27 C26 -0.1(8)
Zn2 N5 C27 C26 -168.0(4)
C25 C26 C27 N5 -2.7(8)
C22 N4 C28 C29 -65.0(7)
C21 N4 C28 C29 175.6(5)
Zn2 N4 C28 C29 55.5(6)
N4 C28 C29 C34 -66.6(7)
N4 C28 C29 C30 121.2(6)
C34 C29 C30 C31 0.7(10)
C28 C29 C30 C31 173.1(6)
C29 C30 C31 C32 -0.7(10)
C30 C31 C32 C33 -0.1(11)
C31 C32 C33 C34 1.0(10)
Zn2 O2 C34 C29 46.7(7)
Zn2A O2 C34 C29 -176.3(4)
Zn2 O2 C34 C33 -133.7(5)
Zn2A O2 C34 C33 3.4(9)
C30 C29 C34 O2 179.8(5)
C28 C29 C34 O2 7.5(9)
C30 C29 C34 C33 0.1(9)
C28 C29 C34 C33 -172.2(6)
C32 C33 C34 O2 179.3(6)
C32 C33 C34 C29 -1.0(9)
Zn1A O1A C1A C2A 111.5(6)
Zn2A O1A C1A C2A -36.1(8)
Zn1A O1A C1A C6A -66.0(6)
Zn2A O1A C1A C6A 146.4(4)
O1A C1A C2A C3A -176.1(6)
C6A C1A C2A C3A 1.2(9)
O1A C1A C2A C21A -0.7(9)
C6A C1A C2A C21A 176.6(6)
C1A C2A C3A C4A 0.3(10)
C21A C2A C3A C4A -175.2(6)
C2A C3A C4A C5A -1.1(10)
C2A C3A C4A C7A 178.7(7)
C3A C4A C5A C6A 0.4(10)
C7A C4A C5A C6A -179.3(6)
C4A C5A C6A C1A 1.1(9)
C4A C5A C6A C8A -179.3(6)
O1A C1A C6A C5A 175.6(5)
C2A C1A C6A C5A -1.9(9)
O1A C1A C6A C8A -4.0(8)
C2A C1A C6A C8A 178.5(6)
C15A N1A C8A C6A 73.5(6)
C9A N1A C8A C6A -162.5(5)
Zn1A N1A C8A C6A -41.7(6)
C5A C6A C8A N1A -115.6(6)
C1A C6A C8A N1A 64.0(7)
C15A N1A C9A C10A -83.4(6)
C8A N1A C9A C10A 152.2(5)
Zn1A N1A C9A C10A 28.9(6)
C14A N2A C10A C11A -0.6(9)
Zn1A N2A C10A C11A 178.4(5)
C14A N2A C10A C9A -178.5(6)
Zn1A N2A C10A C9A 0.6(7)
N1A C9A C10A N2A -21.3(8)
N1A C9A C10A C11A 160.8(6)
N2A C10A C11A C12A 0.0(11)
C9A C10A C11A C12A 177.8(7)
C10A C11A C12A C13A 0.7(12)
C11A C12A C13A C14A -0.9(12)
C10A N2A C14A C13A 0.5(10)
Zn1A N2A C14A C13A -178.6(5)
C12A C13A C14A N2A 0.3(11)
C9A N1A C15A C16A 153.3(6)
C8A N1A C15A C16A -82.2(6)
Zn1A N1A C15A C16A 38.3(6)
C20A N3A C16A C17A 2.0(10)
Zn1A N3A C16A C17A -169.8(5)
C20A N3A C16A C15A -174.0(6)
Zn1A N3A C16A C15A 14.2(7)
N1A C15A C16A N3A -37.9(8)
N1A C15A C16A C17A 146.2(6)
N3A C16A C17A C18A -2.3(11)
C15A C16A C17A C18A 173.4(7)
C16A C17A C18A C19A 1.8(12)
C17A C18A C19A C20A -1.0(12)
C16A N3A C20A C19A -1.2(11)
Zn1A N3A C20A C19A 169.8(6)
C18A C19A C20A N3A 0.7(12)
C28A N4A C21A C2A 179.8(5)
C22A N4A C21A C2A 58.6(7)
Zn2A N4A C21A C2A -65.9(6)
C1A C2A C21A N4A 59.4(8)
C3A C2A C21A N4A -125.2(6)
C21A N4A C22A C23A -138.8(5)
C28A N4A C22A C23A 101.5(6)
Zn2A N4A C22A C23A -17.7(6)
C27A N5A C23A C24A 2.4(8)
Zn2A N5A C23A C24A 167.1(5)
C27A N5A C23A C22A 177.2(5)
Zn2A N5A C23A C22A -18.1(6)
N4A C22A C23A N5A 24.3(7)
N4A C22A C23A C24A -160.7(6)
N5A C23A C24A C25A -1.8(11)
C22A C23A C24A C25A -176.6(7)
C23A C24A C25A C26A 0.8(13)
C24A C25A C26A C27A -0.6(12)
C23A N5A C27A C26A -2.2(9)
Zn2A N5A C27A C26A -164.3(5)
C25A C26A C27A N5A 1.3(11)
C21A N4A C28A C29A 179.3(6)
C22A N4A C28A C29A -59.8(8)
Zn2A N4A C28A C29A 63.9(6)
N4A C28A C29A C34A -60.8(8)
N4A C28A C29A C30A 125.9(6)
C34A C29A C30A C31A -3.9(10)
C28A C29A C30A C31A 169.6(6)
C29A C30A C31A C32A 0.8(11)
C30A C31A C32A C33A 1.4(10)
C31A C32A C33A C34A -0.6(9)
Zn2 O2A C34A C29A -143.7(5)
Zn2A O2A C34A C29A 17.1(8)
Zn2 O2A C34A C33A 36.4(8)
Zn2A O2A C34A C33A -162.8(4)
C30A C29A C34A O2A -175.3(5)
C28A C29A C34A O2A 11.6(9)
C30A C29A C34A C33A 4.7(9)
C28A C29A C34A C33A -168.5(5)
C32A C33A C34A O2A 177.4(5)
C32A C33A C34A C29A -2.5(9)
Zn2A O4 C35 O3 -31.0(10)
Zn2A O4 C35 O5 151.7(4)
Zn1A O3 C35 O4 22.6(10)
Zn1A O3 C35 O5 -160.1(4)
Zn1 O5 C35 O4 -2.6(7)
Zn1 O5 C35 O3 179.9(4)
F6A B2A F7 B2B 154.7(11)
F8 B2A F7 B2B -74.6(6)
F5A B2A F7 B2B 39.3(9)
F8 B2B F7 B2A 74.4(6)
F6B B2B F7 B2A -39.5(14)
F5B B2B F7 B2A -162.8(13)
F7 B2A F8 B2B 74.7(6)
F6A B2A F8 B2B -165.8(12)
F5A B2A F8 B2B -34.9(10)
F6B B2B F8 B2A 55.4(13)
F7 B2B F8 B2A -74.3(6)
F5B B2B F8 B2A 161.1(13)
